data_4306567
loop_
_publ_author_name
'Birgit Weber'
'Eike S. Kaps'
'Jaroslava Obel'
'Klaus Achterhold'
'Fritz G. Parak'

_publ_contact_author_address
;
Department Chemie und Biochemie
Ludwig-Maximilians Universit\"at
Butenandtstra\&se 5-13 (Haus F)
D-81377 M\"unchen
Germany
;
_publ_contact_author_email bwmch@cup.uni-muenchen.de
_publ_contact_author_fax '+49 89 218077407'
_publ_contact_author_name 'Birgit Weber'
_publ_contact_author_phone '+49 89 218077772'
_publ_section_title
;
Synthesis and Characterization of a Dinuclear Iron(II) Spin Crossover
Complex with Wide Hysteresis
;
_journal_name_full 'Inorganic Chemistry'
_journal_page_first 10779
_journal_page_last 10787
_journal_paper_doi 10.1021/ic801388a
_journal_volume 47
_journal_year 2008
_chemical_compound_source
;
The iron complex [Fe2L7b(MeOH)4] was refluxed in N-methylimidazole
and after cooling black crystals were obtained.
;
_chemical_formula_moiety 'C46 H54 Fe2 N12 O8, 4(C4 H6 N2)'
_chemical_formula_sum 'C62 H78 Fe2 N20 O8'
_chemical_formula_weight 1343.102
_chemical_name_common Fe2L7bMeIm8LS
_space_group_IT_number 2
_symmetry_cell_setting triclinic
_symmetry_space_group_name_Hall '-P 1'
_symmetry_space_group_name_H-M 'P -1'
_atom_sites_solution_hydrogens geom
_atom_sites_solution_primary direct
_atom_sites_solution_secondary difmap
_audit_author_name 'Weber, B.'
_audit_block_code Fe2_L7b_N-meim_8_mo136_weber
_audit_creation_date
;
'Sun Jun 08 12:05:35 2008'
;
_audit_creation_method 'form98_non/compatible with shelxl97-2'
_audit_update_record 30-june-08
_cell_angle_alpha 114.54(2)
_cell_angle_beta 109.45(3)
_cell_angle_gamma 91.78(2)
_cell_formula_units_Z 1
_cell_length_a 10.054(3)
_cell_length_b 13.352(3)
_cell_length_c 13.825(4)
_cell_measurement_reflns_used 17365
_cell_measurement_temperature 125(2)
_cell_measurement_theta_max 25.2488
_cell_measurement_theta_min 3.7523
_cell_volume 1560.6(9)
_computing_cell_refinement
;
CrysAlis RED, Oxford Diffraction Ltd.,
Version 1.171.32.5 (release 08-05-2007 CrysAlis171 .NET)
(compiled May  8 2007,13:10:02)
;
_computing_data_collection
;
CrysAlis CCD, Oxford Diffraction Ltd.,
Version 1.171.32.5 (release 08-05-2007 CrysAlis171 .NET)
(compiled May  8 2007,13:10:02)
;
_computing_data_reduction
;
CrysAlis RED, Oxford Diffraction Ltd.,
Version 1.171.32.5 (release 08-05-2007 CrysAlis171 .NET)
(compiled May  8 2007,13:10:02)
;
_computing_molecular_graphics
;
ORTEP (M. N. Burnett, C. K. Johnson, ORTEP-III: Oak Ridge Thermal Ellipsoid
Plot Program for Crystal Structure Illustrations, Oak Ridge National
Laboratory Report ORNL-6895, 1996). Windows version (L. J. Farrugia, Univ.
Glasgow) used --- SCHAKAL (E. Keller, University of  Freiburg (Breisgau),
Germany, 1995).
;
_computing_publication_material
;
PLATON (A. L. Spek, Acta Crystallogr, Sect. A, 1990, 46, C34, 1995 version).
--- T.B.Cohen, Pure Appl. Chem. 1996,68,2339-2359 (atomic masses).
;
_computing_structure_refinement 'SHELXL-97 (G. M. Sheldrick. University of G\"ottingen, 97-2 version)'
_computing_structure_solution
;
A. Altomare, M. C. Burla, M. Camalli, G. L. Cascarano, C. Giacovazzo, A.
Guagliardi, A. G. G. Moliterni, G. Polidori, R. Spagna: SIR97: a new tool for
crystal structure determination and refinement; J. Appl. Crystallogr. 1999,
32, 115-119.
;
_diffrn_ambient_temperature 125(2)
_diffrn_detector_area_resol_mean 15.9809
_diffrn_measured_fraction_theta_full 0.983
_diffrn_measured_fraction_theta_max 0.983
_diffrn_measurement_device 'CCD camera on \k-goniostat'
_diffrn_measurement_device_type KappaCCD
_diffrn_orient_matrix_UB_11 0.0246041052
_diffrn_orient_matrix_UB_12 0.0563165263
_diffrn_orient_matrix_UB_13 0.0436872897
_diffrn_orient_matrix_UB_21 0.0544608425
_diffrn_orient_matrix_UB_22 -0.0170562859
_diffrn_orient_matrix_UB_23 0.0344867151
_diffrn_orient_matrix_UB_31 0.0474682266
_diffrn_orient_matrix_UB_32 0.0092865643
_diffrn_orient_matrix_UB_33 -0.0249182733
_diffrn_radiation_collimation '0.5 mm collimator'
_diffrn_radiation_monochromator graphite
_diffrn_radiation_source 'fine-focus sealed tube'
_diffrn_radiation_type MoK\a
_diffrn_radiation_wavelength 0.71073
_diffrn_reflns_av_R_equivalents 0.0438
_diffrn_reflns_av_sigmaI/netI 0.0450
_diffrn_reflns_limit_h_max 11
_diffrn_reflns_limit_h_min -11
_diffrn_reflns_limit_k_max 15
_diffrn_reflns_limit_k_min -15
_diffrn_reflns_limit_l_max 15
_diffrn_reflns_limit_l_min -15
_diffrn_reflns_number 22825
_diffrn_reflns_theta_full 24.25
_diffrn_reflns_theta_max 24.25
_diffrn_reflns_theta_min 3.76
_diffrn_source_current 45
_diffrn_source_power 2.48
_diffrn_source_type 'Spellman generator'
_diffrn_source_voltage 55
_exptl_absorpt_coefficient_mu 0.538
_exptl_absorpt_correction_T_max 0.9369
_exptl_absorpt_correction_T_min 0.8429
_exptl_absorpt_correction_type numerical
_exptl_absorpt_process_details 'Absorption correction with XRed, rev 1.09, STOE (Darmstadt, Germany)'
_exptl_crystal_colour black
_exptl_crystal_density_diffrn 1.4291
_exptl_crystal_density_method 'not measured'
_exptl_crystal_description block
_exptl_crystal_F_000 706
_exptl_crystal_size_max 0.40
_exptl_crystal_size_mid 0.22
_exptl_crystal_size_min 0.18
_refine_diff_density_max 1.148
_refine_diff_density_min -0.555
_refine_diff_density_rms 0.085
_refine_ls_extinction_method none
_refine_ls_goodness_of_fit_ref 1.095
_refine_ls_hydrogen_treatment refall
_refine_ls_matrix_type full
_refine_ls_number_parameters 424
_refine_ls_number_reflns 4955
_refine_ls_number_restraints 0
_refine_ls_restrained_S_all 1.095
_refine_ls_R_factor_all 0.0758
_refine_ls_R_factor_gt 0.0517
_refine_ls_shift/su_max 0.003
_refine_ls_shift/su_mean 0.000
_refine_ls_structure_factor_coef Fsqd
_refine_ls_weighting_details 'calc w=1/[\s^2^(Fo^2^)+(0.0977P)^2^+0.0000P] where P=(Fo^2^+2Fc^2^)/3'
_refine_ls_weighting_scheme calc
_refine_ls_wR_factor_gt 0.1330
_refine_ls_wR_factor_ref 0.1513
_reflns_number_gt 3541
_reflns_number_total 5038
_reflns_threshold_expression >2sigma(I)
_cod_data_source_file ic801388a_si_002_3.cif
_cod_data_source_block mo136
_cod_database_code 4306567

loop_
_symmetry_equiv_pos_as_xyz
'x, y, z'
'-x, -y, -z'

loop_
_atom_site_label
_atom_site_type_symbol
_atom_site_fract_x
_atom_site_fract_y
_atom_site_fract_z
_atom_site_U_iso_or_equiv
_atom_site_adp_type
_atom_site_occupancy
_atom_site_symmetry_multiplicity
_atom_site_calc_flag
_atom_site_refinement_flags
_atom_site_disorder_assembly
_atom_site_disorder_group
Fe Fe 0.29825(5) 0.16852(4) -0.15581(4) 0.01959(19) Uani 1 1 d . . .
O1 O 0.3222(2) 0.22106(17) -0.26100(18) 0.0212(5) Uani 1 1 d . . .
O2 O 0.1328(2) 0.24035(17) -0.15739(18) 0.0210(5) Uani 1 1 d . . .
O3 O 0.6103(3) 0.1427(2) -0.4282(2) 0.0403(7) Uani 1 1 d . . .
O4 O -0.1251(3) 0.2595(3) 0.0284(3) 0.0591(9) Uani 1 1 d . . .
N1 N 0.4595(3) 0.0969(2) -0.1513(2) 0.0173(6) Uani 1 1 d . . .
N2 N 0.2788(3) 0.1170(2) -0.0510(2) 0.0183(6) Uani 1 1 d . . .
N3 N 0.1688(3) 0.0279(2) -0.2901(2) 0.0194(6) Uani 1 1 d . . .
N4 N 0.0747(3) -0.1242(2) -0.4559(2) 0.0243(7) Uani 1 1 d . . .
N5 N 0.4261(3) 0.3135(2) -0.0231(2) 0.0180(6) Uani 1 1 d . . .
N6 N 0.6169(3) 0.4451(2) 0.1061(2) 0.0249(7) Uani 1 1 d . . .
C1 C 0.4125(3) 0.2008(3) -0.3101(3) 0.0215(8) Uani 1 1 d . . .
C2 C 0.5184(3) 0.1342(3) -0.2925(3) 0.0212(8) Uani 1 1 d . . .
C3 C 0.5353(3) 0.0874(3) -0.2145(3) 0.0199(7) Uani 1 1 d . . .
H3 H 0.6076 0.0460 -0.2076 0.0476(18) Uiso 1 1 calc R . .
C4 C 0.4870(3) 0.0466(3) -0.0756(3) 0.0200(7) Uani 1 1 d . . .
C5 C 0.3869(3) 0.0568(3) -0.0216(3) 0.0193(7) Uani 1 1 d . . .
C6 C 0.1833(3) 0.1380(3) -0.0031(3) 0.0196(7) Uani 1 1 d . . .
H6 H 0.1898 0.1113 0.0504 0.0476(18) Uiso 1 1 calc R . .
C7 C 0.0701(3) 0.1980(3) -0.0248(3) 0.0216(8) Uani 1 1 d . . .
C8 C 0.0532(3) 0.2474(3) -0.1006(3) 0.0217(8) Uani 1 1 d . . .
C9 C 0.4021(3) 0.0093(3) 0.0525(3) 0.0204(7) Uani 1 1 d . . .
H9 H 0.3362 0.0150 0.0875 0.0476(18) Uiso 1 1 calc R . .
C10 C 0.3978(4) 0.2531(3) -0.3901(3) 0.0283(8) Uani 1 1 d . . .
H10A H 0.3242 0.2972 -0.3871 0.0476(18) Uiso 1 1 calc R . .
H10B H 0.3722 0.1951 -0.4671 0.0476(18) Uiso 1 1 calc R . .
H10C H 0.4876 0.3005 -0.3668 0.0476(18) Uiso 1 1 calc R . .
C11 C 0.6140(4) 0.1096(3) -0.3561(3) 0.0247(8) Uani 1 1 d . . .
C12 C 0.7243(4) 0.0394(3) -0.3348(3) 0.0296(9) Uani 1 1 d . . .
H12A H 0.7772 0.0299 -0.3834 0.0476(18) Uiso 1 1 calc R . .
H12B H 0.6766 -0.0327 -0.3518 0.0476(18) Uiso 1 1 calc R . .
H12C H 0.7892 0.0764 -0.2557 0.0476(18) Uiso 1 1 calc R . .
C13 C -0.0574(4) 0.3192(3) -0.1174(3) 0.0306(9) Uani 1 1 d . . .
H13A H -0.0549 0.3399 -0.1755 0.0476(18) Uiso 1 1 calc R . .
H13B H -0.0362 0.3857 -0.0465 0.0476(18) Uiso 1 1 calc R . .
H13C H -0.1515 0.2774 -0.1410 0.0476(18) Uiso 1 1 calc R . .
C14 C -0.0251(4) 0.2085(3) 0.0381(3) 0.0279(8) Uani 1 1 d . . .
C15 C -0.0037(4) 0.1574(3) 0.1191(3) 0.0349(9) Uani 1 1 d . . .
H15A H -0.0789 0.1683 0.1486 0.0476(18) Uiso 1 1 calc R . .
H15B H 0.0878 0.1929 0.1816 0.0476(18) Uiso 1 1 calc R . .
H15C H -0.0064 0.0785 0.0790 0.0476(18) Uiso 1 1 calc R . .
C16 C 0.0507(3) -0.0313(3) -0.2939(3) 0.0245(8) Uani 1 1 d . . .
H16 H 0.0164 -0.0105 -0.2350 0.0476(18) Uiso 1 1 calc R . .
C17 C -0.0070(4) -0.1229(3) -0.3953(3) 0.0268(8) Uani 1 1 d . . .
H17 H -0.0882 -0.1759 -0.4195 0.0476(18) Uiso 1 1 calc R . .
C18 C 0.1798(4) -0.0324(3) -0.3909(3) 0.0248(8) Uani 1 1 d . . .
H18 H 0.2506 -0.0133 -0.4131 0.0476(18) Uiso 1 1 calc R . .
C19 C 0.0521(4) -0.2100(3) -0.5734(3) 0.0374(10) Uani 1 1 d . . .
H19A H 0.0358 -0.2836 -0.5785 0.0476(18) Uiso 1 1 calc R . .
H19B H 0.1359 -0.2001 -0.5897 0.0476(18) Uiso 1 1 calc R . .
H19C H -0.0299 -0.2020 -0.6281 0.0476(18) Uiso 1 1 calc R . .
C20 C 0.3844(4) 0.4078(3) 0.0413(3) 0.0275(8) Uani 1 1 d . . .
H20 H 0.2897 0.4146 0.0319 0.0476(18) Uiso 1 1 calc R . .
C21 C 0.5005(4) 0.4886(3) 0.1196(3) 0.0266(8) Uani 1 1 d . . .
H21 H 0.5009 0.5601 0.1725 0.0476(18) Uiso 1 1 calc R . .
C22 C 0.5678(3) 0.3400(3) 0.0200(3) 0.0238(8) Uani 1 1 d . . .
H22 H 0.6266 0.2918 -0.0059 0.0476(18) Uiso 1 1 calc R . .
C23 C 0.7667(4) 0.5019(3) 0.1713(3) 0.0370(9) Uani 1 1 d . . .
H23A H 0.7780 0.5748 0.1742 0.0476(18) Uiso 1 1 calc R . .
H23B H 0.8259 0.4585 0.1349 0.0476(18) Uiso 1 1 calc R . .
H23C H 0.7952 0.5097 0.2481 0.0476(18) Uiso 1 1 calc R . .
N10 N 0.5747(3) 0.2403(2) 0.2885(2) 0.0283(7) Uani 1 1 d . . .
N11 N 0.3636(3) 0.2909(3) 0.2673(3) 0.0366(8) Uani 1 1 d . . .
N12 N 0.8010(4) 0.5178(3) 0.6098(3) 0.0466(9) Uani 1 1 d . . .
N13 N 0.7352(9) 0.5292(5) 0.4523(5) 0.119(2) Uani 1 1 d . . .
C30 C 0.5223(4) 0.2128(3) 0.3568(3) 0.0355(9) Uani 1 1 d . . .
H30 H 0.5656 0.1789 0.4028 0.0476(18) Uiso 1 1 calc R . .
C31 C 0.3945(4) 0.2458(3) 0.3421(3) 0.0360(9) Uani 1 1 d . . .
H31 H 0.3348 0.2385 0.3787 0.0476(18) Uiso 1 1 calc R . .
C32 C 0.4754(4) 0.2866(3) 0.2378(3) 0.0306(9) Uani 1 1 d . . .
H32 H 0.4848 0.3129 0.1873 0.0476(18) Uiso 1 1 calc R . .
C33 C 0.7110(4) 0.2264(3) 0.2753(4) 0.0424(10) Uani 1 1 d . . .
H33A H 0.7119 0.2413 0.2133 0.0476(18) Uiso 1 1 calc R . .
H33B H 0.7235 0.1508 0.2587 0.0476(18) Uiso 1 1 calc R . .
H33C H 0.7879 0.2778 0.3452 0.0476(18) Uiso 1 1 calc R . .
C34 C 0.9030(6) 0.5800(5) 0.6086(7) 0.098(2) Uani 1 1 d . . .
H34 H 0.9931 0.6126 0.6677 0.0476(18) Uiso 1 1 calc R . .
C35 C 0.8613(9) 0.5906(5) 0.5119(7) 0.092(2) Uani 1 1 d . . .
H35 H 0.9124 0.6331 0.4921 0.0476(18) Uiso 1 1 calc R . .
C36 C 0.6945(6) 0.4851(4) 0.5114(5) 0.0700(15) Uani 1 1 d . . .
H36 H 0.6065 0.4394 0.4868 0.0476(18) Uiso 1 1 calc R . .
C37 C 0.8069(7) 0.4985(5) 0.7081(5) 0.099(2) Uani 1 1 d . . .
H37A H 0.7667 0.5542 0.7544 0.0476(18) Uiso 1 1 calc R . .
H37B H 0.9052 0.5037 0.7534 0.0476(18) Uiso 1 1 calc R . .
H37C H 0.7528 0.4251 0.6808 0.0476(18) Uiso 1 1 calc R . .

loop_
_atom_site_aniso_label
_atom_site_aniso_U_11
_atom_site_aniso_U_22
_atom_site_aniso_U_33
_atom_site_aniso_U_23
_atom_site_aniso_U_13
_atom_site_aniso_U_12
Fe 0.0213(3) 0.0227(3) 0.0166(3) 0.0099(2) 0.0079(2) 0.0062(2)
O1 0.0231(12) 0.0213(12) 0.0177(12) 0.0102(10) 0.0043(10) 0.0044(10)
O2 0.0235(12) 0.0197(12) 0.0190(12) 0.0092(10) 0.0064(11) 0.0051(10)
O3 0.0417(16) 0.0670(19) 0.0422(17) 0.0421(16) 0.0273(14) 0.0251(14)
O4 0.0536(18) 0.095(2) 0.092(2) 0.074(2) 0.0569(19) 0.0568(18)
N1 0.0197(14) 0.0203(15) 0.0106(14) 0.0081(12) 0.0030(12) 0.0007(11)
N2 0.0165(14) 0.0184(14) 0.0174(15) 0.0073(12) 0.0042(12) 0.0049(11)
N3 0.0195(15) 0.0215(15) 0.0183(15) 0.0096(13) 0.0074(12) 0.0070(12)
N4 0.0236(15) 0.0244(16) 0.0193(15) 0.0069(13) 0.0056(13) 0.0030(13)
N5 0.0214(15) 0.0201(15) 0.0148(14) 0.0097(12) 0.0070(12) 0.0058(12)
N6 0.0244(16) 0.0245(16) 0.0228(16) 0.0101(14) 0.0065(13) 0.0005(13)
C1 0.0229(18) 0.0209(18) 0.0147(17) 0.0062(15) 0.0029(15) 0.0002(15)
C2 0.0214(18) 0.0273(19) 0.0176(18) 0.0126(16) 0.0074(15) 0.0050(15)
C3 0.0196(17) 0.0162(17) 0.0199(18) 0.0046(15) 0.0076(15) 0.0016(14)
C4 0.0242(18) 0.0157(17) 0.0178(18) 0.0079(15) 0.0053(15) 0.0001(14)
C5 0.0186(17) 0.0190(17) 0.0181(17) 0.0081(15) 0.0048(14) 0.0028(14)
C6 0.0227(18) 0.0212(18) 0.0153(17) 0.0091(15) 0.0066(15) 0.0032(14)
C7 0.0211(17) 0.0241(18) 0.0186(18) 0.0099(15) 0.0059(15) 0.0057(14)
C8 0.0204(18) 0.0217(18) 0.0142(17) 0.0035(15) 0.0025(15) 0.0001(14)
C9 0.0204(17) 0.0208(18) 0.0182(18) 0.0069(15) 0.0081(15) 0.0024(14)
C10 0.034(2) 0.032(2) 0.0213(19) 0.0157(17) 0.0087(16) 0.0099(17)
C11 0.0231(18) 0.0272(19) 0.025(2) 0.0133(17) 0.0085(16) 0.0038(15)
C12 0.032(2) 0.036(2) 0.029(2) 0.0159(18) 0.0190(17) 0.0125(17)
C13 0.029(2) 0.038(2) 0.036(2) 0.0236(19) 0.0158(18) 0.0145(17)
C14 0.0260(19) 0.038(2) 0.029(2) 0.0194(18) 0.0154(17) 0.0110(17)
C15 0.032(2) 0.047(2) 0.035(2) 0.019(2) 0.0218(19) 0.0125(18)
C16 0.0178(18) 0.029(2) 0.027(2) 0.0140(18) 0.0087(16) 0.0026(15)
C17 0.0197(18) 0.030(2) 0.026(2) 0.0088(18) 0.0085(16) 0.0002(15)
C18 0.0248(19) 0.0261(19) 0.024(2) 0.0131(17) 0.0080(16) 0.0023(16)
C19 0.039(2) 0.037(2) 0.021(2) 0.0019(18) 0.0088(18) 0.0008(18)
C20 0.0257(19) 0.032(2) 0.028(2) 0.0155(18) 0.0113(17) 0.0102(16)
C21 0.030(2) 0.0205(19) 0.024(2) 0.0071(16) 0.0088(17) 0.0043(16)
C22 0.026(2) 0.024(2) 0.028(2) 0.0166(17) 0.0126(16) 0.0087(15)
C23 0.033(2) 0.032(2) 0.036(2) 0.0130(19) 0.0042(18) 0.0042(17)
N10 0.0272(16) 0.0334(17) 0.0205(16) 0.0116(14) 0.0053(14) 0.0063(14)
N11 0.0383(19) 0.044(2) 0.0292(18) 0.0187(16) 0.0120(16) 0.0104(15)
N12 0.058(2) 0.040(2) 0.053(2) 0.0248(19) 0.028(2) 0.0198(18)
N13 0.217(8) 0.048(3) 0.095(4) 0.034(3) 0.060(5) 0.044(4)
C30 0.046(2) 0.036(2) 0.030(2) 0.0232(19) 0.0096(19) 0.0112(19)
C31 0.043(2) 0.041(2) 0.030(2) 0.0183(19) 0.0183(19) 0.0044(19)
C32 0.042(2) 0.031(2) 0.022(2) 0.0141(18) 0.0124(18) 0.0083(18)
C33 0.040(2) 0.044(2) 0.046(3) 0.022(2) 0.018(2) 0.013(2)
C34 0.050(3) 0.095(5) 0.113(6) 0.025(5) 0.021(4) -0.014(3)
C35 0.150(7) 0.040(3) 0.110(6) 0.028(4) 0.088(5) -0.010(4)
C36 0.057(3) 0.053(3) 0.063(4) 0.005(3) 0.008(3) 0.008(3)
C37 0.157(6) 0.090(4) 0.108(5) 0.069(4) 0.083(5) 0.074(4)

loop_
_atom_type_symbol
_atom_type_description
_atom_type_scat_dispersion_real
_atom_type_scat_dispersion_imag
_atom_type_scat_source
C C 0.0033 0.0016 'International Tables Vol C Tables 4.2.6.8 and 6.1.1.4'
H H 0.0000 0.0000 'International Tables Vol C Tables 4.2.6.8 and 6.1.1.4'
N N 0.0061 0.0033 'International Tables Vol C Tables 4.2.6.8 and 6.1.1.4'
O O 0.0106 0.0060 'International Tables Vol C Tables 4.2.6.8 and 6.1.1.4'
Fe Fe 0.3463 0.8444 'International Tables Vol C Tables 4.2.6.8 and 6.1.1.4'

loop_
_exptl_crystal_face_index_h
_exptl_crystal_face_index_k
_exptl_crystal_face_index_l
_exptl_crystal_face_perp_dist
0 14 -17 0.1161
0 -14 17 0.1037
14 -3 -5 0.1537
-14 1 7 0.2445
-1 -12 -6 0.0831
3 13 4 0.0971
7 14 -2 0.1214
7 -4 -15 0.1208
1 -10 -10 0.0785
-10 0 17 0.1744
4 4 12 0.1049
-2 -2 -14 0.0899
2 0 -17 0.0945
-2 10 -17 0.1020
-1 18 -12 0.1026

loop_
_geom_angle_atom_site_label_1
_geom_angle_atom_site_label_2
_geom_angle_atom_site_label_3
_geom_angle
_geom_angle_site_symmetry_1
_geom_angle_site_symmetry_3
_geom_angle_publ_flag
N2 Fe N1 85.64(11) . . ?
N2 Fe O1 178.82(9) . . ?
N1 Fe O1 93.35(10) . . ?
N2 Fe O2 92.77(10) . . ?
N1 Fe O2 178.41(10) . . ?
O1 Fe O2 88.24(9) . . ?
N2 Fe N3 91.14(11) . . ?
N1 Fe N3 90.50(11) . . ?
O1 Fe N3 89.46(10) . . ?
O2 Fe N3 89.54(10) . . ?
N2 Fe N5 90.40(10) . . ?
N1 Fe N5 90.77(11) . . ?
O1 Fe N5 89.02(10) . . ?
O2 Fe N5 89.23(10) . . ?
N3 Fe N5 178.07(10) . . ?
C1 O1 Fe 128.2(2) . . ?
C8 O2 Fe 128.7(2) . . ?
C3 N1 C4 121.5(3) . . ?
C3 N1 Fe 125.3(2) . . ?
C4 N1 Fe 113.02(19) . . ?
C6 N2 C5 121.2(3) . . ?
C6 N2 Fe 125.8(2) . . ?
C5 N2 Fe 112.9(2) . . ?
C18 N3 C16 104.9(3) . . ?
C18 N3 Fe 129.1(2) . . ?
C16 N3 Fe 125.9(2) . . ?
C18 N4 C17 107.5(3) . . ?
C18 N4 C19 125.9(3) . . ?
C17 N4 C19 126.7(3) . . ?
C22 N5 C20 104.5(3) . . ?
C22 N5 Fe 127.8(2) . . ?
C20 N5 Fe 127.7(2) . . ?
C22 N6 C21 107.2(3) . . ?
C22 N6 C23 126.3(3) . . ?
C21 N6 C23 126.5(3) . . ?
O1 C1 C2 123.9(3) . . ?
O1 C1 C10 113.9(3) . . ?
C2 C1 C10 122.2(3) . . ?
C3 C2 C1 122.3(3) . . ?
C3 C2 C11 116.7(3) . . ?
C1 C2 C11 121.0(3) . . ?
N1 C3 C2 126.6(3) . . ?
N1 C3 H3 116.7 . . ?
C2 C3 H3 116.7 . . ?
C9 C4 C5 119.6(3) 2_655 . ?
C9 C4 N1 126.4(3) 2_655 . ?
C5 C4 N1 114.0(3) . . ?
C9 C5 C4 118.8(3) . . ?
C9 C5 N2 126.7(3) . . ?
C4 C5 N2 114.5(3) . . ?
N2 C6 C7 126.5(3) . . ?
N2 C6 H6 116.7 . . ?
C7 C6 H6 116.7 . . ?
C8 C7 C6 122.0(3) . . ?
C8 C7 C14 121.7(3) . . ?
C6 C7 C14 116.2(3) . . ?
O2 C8 C7 124.1(3) . . ?
O2 C8 C13 112.9(3) . . ?
C7 C8 C13 123.0(3) . . ?
C4 C9 C5 121.5(3) 2_655 . ?
C4 C9 H9 119.2 2_655 . ?
C5 C9 H9 119.2 . . ?
C1 C10 H10A 109.5 . . ?
C1 C10 H10B 109.5 . . ?
H10A C10 H10B 109.5 . . ?
C1 C10 H10C 109.5 . . ?
H10A C10 H10C 109.5 . . ?
H10B C10 H10C 109.5 . . ?
O3 C11 C2 124.1(3) . . ?
O3 C11 C12 116.6(3) . . ?
C2 C11 C12 119.3(3) . . ?
C11 C12 H12A 109.5 . . ?
C11 C12 H12B 109.5 . . ?
H12A C12 H12B 109.5 . . ?
C11 C12 H12C 109.5 . . ?
H12A C12 H12C 109.5 . . ?
H12B C12 H12C 109.5 . . ?
C8 C13 H13A 109.5 . . ?
C8 C13 H13B 109.5 . . ?
H13A C13 H13B 109.5 . . ?
C8 C13 H13C 109.5 . . ?
H13A C13 H13C 109.5 . . ?
H13B C13 H13C 109.5 . . ?
O4 C14 C7 122.6(3) . . ?
O4 C14 C15 116.5(3) . . ?
C7 C14 C15 120.9(3) . . ?
C14 C15 H15A 109.5 . . ?
C14 C15 H15B 109.5 . . ?
H15A C15 H15B 109.5 . . ?
C14 C15 H15C 109.5 . . ?
H15A C15 H15C 109.5 . . ?
H15B C15 H15C 109.5 . . ?
C17 C16 N3 109.6(3) . . ?
C17 C16 H16 125.2 . . ?
N3 C16 H16 125.2 . . ?
C16 C17 N4 107.3(3) . . ?
C16 C17 H17 126.4 . . ?
N4 C17 H17 126.4 . . ?
N3 C18 N4 110.7(3) . . ?
N3 C18 H18 124.6 . . ?
N4 C18 H18 124.6 . . ?
N4 C19 H19A 109.5 . . ?
N4 C19 H19B 109.5 . . ?
H19A C19 H19B 109.5 . . ?
N4 C19 H19C 109.5 . . ?
H19A C19 H19C 109.5 . . ?
H19B C19 H19C 109.5 . . ?
C21 C20 N5 110.2(3) . . ?
C21 C20 H20 124.9 . . ?
N5 C20 H20 124.9 . . ?
C20 C21 N6 106.4(3) . . ?
C20 C21 H21 126.8 . . ?
N6 C21 H21 126.8 . . ?
N5 C22 N6 111.7(3) . . ?
N5 C22 H22 124.1 . . ?
N6 C22 H22 124.1 . . ?
N6 C23 H23A 109.5 . . ?
N6 C23 H23B 109.5 . . ?
H23A C23 H23B 109.5 . . ?
N6 C23 H23C 109.5 . . ?
H23A C23 H23C 109.5 . . ?
H23B C23 H23C 109.5 . . ?
C32 N10 C30 106.4(3) . . ?
C32 N10 C33 125.7(3) . . ?
C30 N10 C33 127.9(3) . . ?
C32 N11 C31 104.3(3) . . ?
C36 N12 C34 106.1(5) . . ?
C36 N12 C37 128.7(5) . . ?
C34 N12 C37 125.0(6) . . ?
C35 N13 C36 110.7(6) . . ?
C31 C30 N10 104.9(3) . . ?
C31 C30 H30 127.5 . . ?
N10 C30 H30 127.5 . . ?
C30 C31 N11 111.8(3) . . ?
C30 C31 H31 124.1 . . ?
N11 C31 H31 124.1 . . ?
N11 C32 N10 112.7(3) . . ?
N11 C32 H32 123.7 . . ?
N10 C32 H32 123.7 . . ?
N10 C33 H33A 109.5 . . ?
N10 C33 H33B 109.5 . . ?
H33A C33 H33B 109.5 . . ?
N10 C33 H33C 109.5 . . ?
H33A C33 H33C 109.5 . . ?
H33B C33 H33C 109.5 . . ?
N12 C34 C35 111.3(6) . . ?
N12 C34 H34 124.3 . . ?
C35 C34 H34 124.3 . . ?
N13 C35 C34 104.5(5) . . ?
N13 C35 H35 127.8 . . ?
C34 C35 H35 127.8 . . ?
N12 C36 N13 107.4(5) . . ?
N12 C36 H36 126.3 . . ?
N13 C36 H36 126.3 . . ?
N12 C37 H37A 109.5 . . ?
N12 C37 H37B 109.5 . . ?
H37A C37 H37B 109.5 . . ?
N12 C37 H37C 109.5 . . ?
H37A C37 H37C 109.5 . . ?
H37B C37 H37C 109.5 . . ?

loop_
_geom_bond_atom_site_label_1
_geom_bond_atom_site_label_2
_geom_bond_distance
_geom_bond_site_symmetry_2
_geom_bond_publ_flag
Fe N2 1.902(3) . ?
Fe N1 1.904(3) . ?
Fe O1 1.933(2) . ?
Fe O2 1.944(2) . ?
Fe N3 2.003(3) . ?
Fe N5 2.023(3) . ?
O1 C1 1.277(4) . ?
O2 C8 1.276(4) . ?
O3 C11 1.238(4) . ?
O4 C14 1.234(4) . ?
N1 C3 1.310(4) . ?
N1 C4 1.423(4) . ?
N2 C6 1.314(4) . ?
N2 C5 1.422(4) . ?
N3 C18 1.334(4) . ?
N3 C16 1.378(4) . ?
N4 C18 1.342(4) . ?
N4 C17 1.350(4) . ?
N4 C19 1.481(4) . ?
N5 C22 1.318(4) . ?
N5 C20 1.379(4) . ?
N6 C22 1.344(4) . ?
N6 C21 1.356(4) . ?
N6 C23 1.454(4) . ?
C1 C2 1.432(5) . ?
C1 C10 1.507(4) . ?
C2 C3 1.424(5) . ?
C2 C11 1.465(5) . ?
C3 H3 0.9300 . ?
C4 C9 1.384(4) 2_655 ?
C4 C5 1.419(4) . ?
C5 C9 1.385(4) . ?
C6 C7 1.434(4) . ?
C6 H6 0.9300 . ?
C7 C8 1.422(5) . ?
C7 C14 1.468(5) . ?
C8 C13 1.513(5) . ?
C9 C4 1.384(4) 2_655 ?
C9 H9 0.9300 . ?
C10 H10A 0.9600 . ?
C10 H10B 0.9600 . ?
C10 H10C 0.9600 . ?
C11 C12 1.507(5) . ?
C12 H12A 0.9600 . ?
C12 H12B 0.9600 . ?
C12 H12C 0.9600 . ?
C13 H13A 0.9600 . ?
C13 H13B 0.9600 . ?
C13 H13C 0.9600 . ?
C14 C15 1.500(5) . ?
C15 H15A 0.9600 . ?
C15 H15B 0.9600 . ?
C15 H15C 0.9600 . ?
C16 C17 1.337(5) . ?
C16 H16 0.9300 . ?
C17 H17 0.9300 . ?
C18 H18 0.9300 . ?
C19 H19A 0.9600 . ?
C19 H19B 0.9600 . ?
C19 H19C 0.9600 . ?
C20 C21 1.344(5) . ?
C20 H20 0.9300 . ?
C21 H21 0.9300 . ?
C22 H22 0.9300 . ?
C23 H23A 0.9600 . ?
C23 H23B 0.9600 . ?
C23 H23C 0.9600 . ?
N10 C32 1.343(4) . ?
N10 C30 1.382(4) . ?
N10 C33 1.449(4) . ?
N11 C32 1.312(4) . ?
N11 C31 1.358(4) . ?
N12 C36 1.301(6) . ?
N12 C34 1.308(7) . ?
N12 C37 1.468(6) . ?
N13 C35 1.280(8) . ?
N13 C36 1.338(7) . ?
C30 C31 1.350(5) . ?
C30 H30 0.9300 . ?
C31 H31 0.9300 . ?
C32 H32 0.9300 . ?
C33 H33A 0.9600 . ?
C33 H33B 0.9600 . ?
C33 H33C 0.9600 . ?
C34 C35 1.331(8) . ?
C34 H34 0.9300 . ?
C35 H35 0.9300 . ?
C36 H36 0.9300 . ?
C37 H37A 0.9600 . ?
C37 H37B 0.9600 . ?
C37 H37C 0.9600 . ?

loop_
_geom_contact_atom_site_label_1
_geom_contact_atom_site_label_2
_geom_contact_distance
_geom_contact_site_symmetry_1
_geom_contact_site_symmetry_2
_geom_contact_publ_flag
? ? ? ? ? ?

loop_
_geom_hbond_atom_site_label_D
_geom_hbond_atom_site_label_H
_geom_hbond_atom_site_label_A
_geom_hbond_distance_DH
_geom_hbond_distance_HA
_geom_hbond_distance_DA
_geom_hbond_angle_DHA
_geom_hbond_site_symmetry_A
_geom_hbond_publ_flag
? ? ? ? ? ? ? ? ?

loop_
_geom_torsion_atom_site_label_1
_geom_torsion_atom_site_label_2
_geom_torsion_atom_site_label_3
_geom_torsion_atom_site_label_4
_geom_torsion
_geom_torsion_site_symmetry_1
_geom_torsion_site_symmetry_2
_geom_torsion_site_symmetry_3
_geom_torsion_site_symmetry_4
_geom_torsion_publ_flag
? ? ? ? ? ? ? ? ? ?

loop_
_reflns_scale_group_code
_reflns_scale_meas_F
? ?
